data_4072523
loop_
_publ_author_name
'Axenov, Kirill V.'
'Klinga, Martti'
'Lehtonen, Olli'
'Koskela, Harri T.'
'Leskel\"a, Markku'
'Repo, Timo'

_publ_section_title
;
 Hafnium Bis(phenoxyimino) Dibenzyl Complexes and Their Activation toward
 Olefin Polymerization
;
_journal_issue 6
_journal_name_full Organometallics
_journal_page_first 1444
_journal_paper_doi 10.1021/om060753f
_journal_volume 26
_journal_year 2007
_chemical_formula_moiety 'C76 H64 F10 Hf N2 O2'
_chemical_formula_sum 'C76 H64 F10 Hf N2 O2'
_chemical_formula_weight 1405.78
_chemical_name_systematic
; 
 bis[2-[[(pentafluorophenyl)imino-\kN]methyl]-4,6-di(1-methyl-
 1-phenylethyl)phenolato-\kO]bis(phenylmethyl)hafnium(IV) 
;
_space_group_IT_number 15
_symmetry_cell_setting monoclinic
_symmetry_space_group_name_Hall '-C 2yc'
_symmetry_space_group_name_H-M 'C 1 2/c 1'
_atom_sites_solution_hydrogens geom
_atom_sites_solution_primary direct
_atom_sites_solution_secondary difmap
_audit_creation_method SHELXL-97
_cell_angle_alpha 90.00
_cell_angle_beta 95.02(3)
_cell_angle_gamma 90.00
_cell_formula_units_Z 8
_cell_length_a 30.721(6)
_cell_length_b 19.795(4)
_cell_length_c 22.751(5)
_cell_measurement_temperature 173(2)
_cell_volume 13782(5)
_computing_cell_refinement 'COLLECT (Nonius, 2002)'
_computing_data_collection 'COLLECT (Nonius, 2002)'
_computing_data_reduction 'COLLECT (Nonius, 2002)'
_computing_molecular_graphics 'SHELXTL (Sheldrick, 1997)'
_computing_publication_material 'SHELXTL (Sheldrick, 1997)'
_computing_structure_refinement 'SHELX97 (Sheldrick, 1997)'
_computing_structure_solution 'SIR2002 (Burla et al., 2003)'
_diffrn_ambient_temperature 173(2)
_diffrn_measured_fraction_theta_full 0.981
_diffrn_measured_fraction_theta_max 0.981
_diffrn_measurement_device_type KappaCCD
_diffrn_measurement_method 'omega- and phi-scans'
_diffrn_radiation_monochromator graphite
_diffrn_radiation_source 'fine-focus sealed tube'
_diffrn_radiation_type MoK\a
_diffrn_radiation_wavelength 0.71073
_diffrn_reflns_av_R_equivalents 0.1117
_diffrn_reflns_av_sigmaI/netI 0.0706
_diffrn_reflns_limit_h_max 36
_diffrn_reflns_limit_h_min -36
_diffrn_reflns_limit_k_max 23
_diffrn_reflns_limit_k_min -23
_diffrn_reflns_limit_l_max 27
_diffrn_reflns_limit_l_min -26
_diffrn_reflns_number 70017
_diffrn_reflns_theta_full 25.10
_diffrn_reflns_theta_max 25.10
_diffrn_reflns_theta_min 2.65
_exptl_absorpt_coefficient_mu 1.587
_exptl_absorpt_correction_T_max 0.9108
_exptl_absorpt_correction_T_min 0.5694
_exptl_absorpt_correction_type multi-scan
_exptl_absorpt_process_details 'SADABS (Sheldrick, 1996)'
_exptl_crystal_colour orange
_exptl_crystal_density_diffrn 1.355
_exptl_crystal_density_method 'not measured'
_exptl_crystal_description plate
_exptl_crystal_F_000 5696
_exptl_crystal_size_max 0.40
_exptl_crystal_size_mid 0.35
_exptl_crystal_size_min 0.06
_refine_diff_density_max 4.963
_refine_diff_density_min -1.673
_refine_diff_density_rms 0.172
_refine_ls_extinction_method none
_refine_ls_goodness_of_fit_ref 0.984
_refine_ls_hydrogen_treatment constr
_refine_ls_matrix_type full
_refine_ls_number_parameters 808
_refine_ls_number_reflns 12037
_refine_ls_number_restraints 36
_refine_ls_restrained_S_all 0.989
_refine_ls_R_factor_all 0.1199
_refine_ls_R_factor_gt 0.0704
_refine_ls_shift/su_max 0.001
_refine_ls_shift/su_mean 0.000
_refine_ls_structure_factor_coef Fsqd
_refine_ls_weighting_details 'calc w=1/[\s^2^(Fo^2^)+(0.0800P)^2^+275.0000P] where P=(Fo^2^+2Fc^2^)/3'
_refine_ls_weighting_scheme calc
_refine_ls_wR_factor_gt 0.1645
_refine_ls_wR_factor_ref 0.1919
_reflns_number_gt 7959
_reflns_number_total 12037
_reflns_threshold_expression >2sigma(I)
_cod_data_source_file om060753fsi20060821_081706.cif
_cod_data_source_block axi63
_cod_original_sg_symbol_H-M 'C 2/c'
_cod_database_code 4072523

loop_
_symmetry_equiv_pos_as_xyz
'x, y, z'
'-x, y, -z+1/2'
'x+1/2, y+1/2, z'
'-x+1/2, y+1/2, -z+1/2'
'-x, -y, -z'
'x, -y, z-1/2'
'-x+1/2, -y+1/2, -z'
'x+1/2, -y+1/2, z-1/2'

loop_
_atom_site_label
_atom_site_type_symbol
_atom_site_fract_x
_atom_site_fract_y
_atom_site_fract_z
_atom_site_U_iso_or_equiv
_atom_site_adp_type
_atom_site_occupancy
_atom_site_symmetry_multiplicity
_atom_site_calc_flag
_atom_site_refinement_flags
Hf1 Hf 0.254022(11) 0.868731(16) 0.208744(14) 0.03365(11) Uani 1 1 d .
N1 N 0.2943(2) 0.8548(3) 0.3031(3) 0.0373(16) Uani 1 1 d .
O1 O 0.20859(18) 0.8517(3) 0.2646(2) 0.0359(13) Uani 1 1 d .
N2 N 0.2551(2) 0.7489(3) 0.1926(3) 0.0379(16) Uani 1 1 d .
O2 O 0.30822(19) 0.8540(3) 0.1693(2) 0.0385(13) Uani 1 1 d .
C1 C 0.1991(3) 0.8481(4) 0.3204(3) 0.0345(18) Uani 1 1 d .
C2 C 0.2351(2) 0.8523(4) 0.3669(3) 0.0301(15) Uani 1 1 d U
C3 C 0.2257(3) 0.8427(4) 0.4245(4) 0.047(2) Uani 1 1 d U
H3A H 0.2490 0.8396 0.4546 0.056 Uiso 1 1 calc R
C4 C 0.1822(3) 0.8375(4) 0.4398(4) 0.040(2) Uani 1 1 d .
C5 C 0.1490(3) 0.8380(4) 0.3955(4) 0.0385(19) Uani 1 1 d .
H5A H 0.1199 0.8337 0.4065 0.046 Uiso 1 1 calc R
C6 C 0.1547(3) 0.8444(4) 0.3342(4) 0.0412(19) Uani 1 1 d .
C7 C 0.2784(3) 0.8496(4) 0.3538(3) 0.0375(19) Uani 1 1 d .
H7A H 0.2993 0.8430 0.3866 0.045 Uiso 1 1 calc R
C11 C 0.3404(3) 0.8562(4) 0.3063(4) 0.041(2) Uani 1 1 d .
F12 F 0.34293(17) 0.7453(2) 0.2687(2) 0.0550(13) Uani 1 1 d .
C12 C 0.3645(3) 0.8014(5) 0.2875(4) 0.047(2) Uani 1 1 d .
F13 F 0.4297(2) 0.7492(3) 0.2688(3) 0.0773(18) Uani 1 1 d .
C13 C 0.4083(3) 0.8025(5) 0.2873(5) 0.058(3) Uani 1 1 d .
F14 F 0.4739(2) 0.8610(4) 0.3070(3) 0.089(2) Uani 1 1 d .
C14 C 0.4306(3) 0.8590(6) 0.3082(4) 0.058(3) Uani 1 1 d .
F15 F 0.4310(2) 0.9698(3) 0.3463(3) 0.0796(19) Uani 1 1 d .
C15 C 0.4092(3) 0.9145(6) 0.3269(4) 0.060(3) Uani 1 1 d .
F16 F 0.34376(18) 0.9663(3) 0.3466(2) 0.0587(14) Uani 1 1 d .
C16 C 0.3647(3) 0.9129(4) 0.3271(4) 0.046(2) Uani 1 1 d .
C17 C 0.1693(3) 0.8284(4) 0.5034(4) 0.042(2) Uani 1 1 d .
C18 C 0.1398(3) 0.8855(5) 0.5183(4) 0.054(2) Uani 1 1 d .
H18A H 0.1139 0.8863 0.4900 0.081 Uiso 1 1 calc R
H18B H 0.1556 0.9284 0.5165 0.081 Uiso 1 1 calc R
H18C H 0.1309 0.8790 0.5583 0.081 Uiso 1 1 calc R
C19 C 0.2093(3) 0.8307(5) 0.5503(4) 0.054(2) Uani 1 1 d .
H19A H 0.1993 0.8246 0.5898 0.080 Uiso 1 1 calc R
H19B H 0.2240 0.8745 0.5483 0.080 Uiso 1 1 calc R
H19C H 0.2297 0.7945 0.5425 0.080 Uiso 1 1 calc R
C21 C 0.1480(3) 0.7590(5) 0.5086(4) 0.048(2) Uani 1 1 d .
C22 C 0.1660(4) 0.7017(5) 0.4839(4) 0.056(2) Uani 1 1 d .
H22A H 0.1909 0.7070 0.4623 0.067 Uiso 1 1 calc R
C23 C 0.1488(4) 0.6379(5) 0.4899(5) 0.066(3) Uani 1 1 d .
H23A H 0.1622 0.6001 0.4730 0.079 Uiso 1 1 calc R
C24 C 0.1127(4) 0.6287(6) 0.5198(5) 0.069(3) Uani 1 1 d .
H24A H 0.1014 0.5845 0.5246 0.083 Uiso 1 1 calc R
C25 C 0.0928(5) 0.6834(7) 0.5430(6) 0.087(4) Uani 1 1 d .
H25A H 0.0664 0.6779 0.5614 0.104 Uiso 1 1 calc R
C26 C 0.1116(4) 0.7468(6) 0.5393(5) 0.075(3) Uani 1 1 d .
H26A H 0.0990 0.7836 0.5586 0.090 Uiso 1 1 calc R
C27 C 0.1151(3) 0.8475(5) 0.2900(4) 0.049(2) Uani 1 1 d .
C28 C 0.1113(5) 0.7834(7) 0.2556(7) 0.102(4) Uani 1 1 d U
H28A H 0.1071 0.7456 0.2823 0.153 Uiso 1 1 calc R
H28B H 0.1381 0.7762 0.2360 0.153 Uiso 1 1 calc R
H28C H 0.0863 0.7863 0.2259 0.153 Uiso 1 1 calc R
C29 C 0.1216(4) 0.9025(8) 0.2412(7) 0.103(5) Uani 1 1 d .
H29A H 0.1469 0.8904 0.2199 0.155 Uiso 1 1 calc R
H29B H 0.1265 0.9467 0.2600 0.155 Uiso 1 1 calc R
H29C H 0.0954 0.9044 0.2134 0.155 Uiso 1 1 calc R
C31 C 0.0747(4) 0.8760(7) 0.3170(6) 0.078(3) Uani 1 1 d .
C32 C 0.0366(4) 0.8426(8) 0.3192(6) 0.087(4) Uani 1 1 d .
H32A H 0.0349 0.7995 0.3008 0.104 Uiso 1 1 calc R
C33 C 0.0008(6) 0.8626(12) 0.3441(9) 0.132(6) Uani 1 1 d U
H33A H -0.0245 0.8354 0.3456 0.159 Uiso 1 1 calc R
C34 C 0.0048(7) 0.9309(14) 0.3690(10) 0.151(9) Uani 1 1 d .
H34A H -0.0195 0.9503 0.3857 0.182 Uiso 1 1 calc R
C35 C 0.0424(6) 0.9673(10) 0.3687(9) 0.124(6) Uani 1 1 d .
H35A H 0.0445 1.0113 0.3855 0.149 Uiso 1 1 calc R
C36 C 0.0759(6) 0.9400(8) 0.3445(8) 0.117(6) Uani 1 1 d .
H36A H 0.1024 0.9650 0.3457 0.140 Uiso 1 1 calc R
C41 C 0.3302(3) 0.8118(4) 0.1354(4) 0.0401(19) Uani 1 1 d .
C42 C 0.3156(3) 0.7443(4) 0.1298(4) 0.0394(19) Uani 1 1 d .
C43 C 0.3371(3) 0.6977(4) 0.0951(4) 0.045(2) Uani 1 1 d .
H43A H 0.3267 0.6526 0.0912 0.055 Uiso 1 1 calc R
C44 C 0.3727(3) 0.7170(4) 0.0673(4) 0.051(2) Uani 1 1 d .
C45 C 0.3861(3) 0.7846(5) 0.0740(4) 0.054(2) Uani 1 1 d .
H45A H 0.4110 0.7980 0.0550 0.065 Uiso 1 1 calc R
C46 C 0.3657(3) 0.8340(4) 0.1062(4) 0.044(2) Uani 1 1 d .
C47 C 0.2800(3) 0.7175(4) 0.1591(3) 0.0370(18) Uani 1 1 d .
H47A H 0.2741 0.6708 0.1532 0.044 Uiso 1 1 calc R
C51 C 0.2229(3) 0.7056(4) 0.2151(3) 0.0346(18) Uani 1 1 d .
F52 F 0.1833(2) 0.6950(3) 0.1232(2) 0.0616(15) Uani 1 1 d .
C52 C 0.1888(3) 0.6784(4) 0.1802(4) 0.047(2) Uani 1 1 d .
F53 F 0.1254(2) 0.6129(3) 0.1679(3) 0.081(2) Uani 1 1 d .
C55 C 0.1959(3) 0.6455(4) 0.2976(4) 0.046(2) Uani 1 1 d .
F54 F 0.1332(2) 0.5789(3) 0.2838(3) 0.0802(19) Uani 1 1 d .
C54 C 0.1625(3) 0.6196(4) 0.2622(4) 0.052(2) Uani 1 1 d .
F55 F 0.2004(2) 0.6288(3) 0.3552(2) 0.0646(16) Uani 1 1 d .
C53 C 0.1587(3) 0.6358(5) 0.2034(5) 0.053(2) Uani 1 1 d .
F56 F 0.25905(18) 0.7099(2) 0.3105(2) 0.0488(12) Uani 1 1 d .
C56 C 0.2262(3) 0.6883(4) 0.2752(4) 0.042(2) Uani 1 1 d .
C57 C 0.3988(4) 0.6687(5) 0.0314(5) 0.062(3) Uani 1 1 d .
C58 C 0.3799(4) 0.5976(5) 0.0287(5) 0.065(3) Uani 1 1 d .
H58A H 0.3808 0.5788 0.0686 0.097 Uiso 1 1 calc R
H58B H 0.3972 0.5690 0.0043 0.097 Uiso 1 1 calc R
H58C H 0.3496 0.5991 0.0113 0.097 Uiso 1 1 calc R
C59 C 0.3973(5) 0.6978(7) -0.0335(5) 0.099(5) Uani 1 1 d .
H59A H 0.4137 0.6680 -0.0578 0.149 Uiso 1 1 calc R
H59B H 0.4103 0.7431 -0.0325 0.149 Uiso 1 1 calc R
H59C H 0.3668 0.7005 -0.0502 0.149 Uiso 1 1 calc R
C61 C 0.4445(3) 0.6611(5) 0.0622(4) 0.083(4) Uani 1 1 d G
C62 C 0.4538(3) 0.6710(5) 0.1182(4) 0.069(3) Uani 1 1 d G
H62A H 0.4305 0.6818 0.1414 0.083 Uiso 1 1 calc R
C63 C 0.4931(3) 0.6671(6) 0.1448(4) 0.129(6) Uani 1 1 d G
H63A H 0.4981 0.6835 0.1840 0.155 Uiso 1 1 calc R
C64 C 0.5323(3) 0.6362(8) 0.1143(6) 0.154(8) Uani 1 1 d GU
H64A H 0.5609 0.6307 0.1332 0.184 Uiso 1 1 calc R
C65 C 0.5197(3) 0.6172(8) 0.0544(6) 0.185(11) Uani 1 1 d G
H65A H 0.5393 0.5902 0.0344 0.222 Uiso 1 1 calc R
C66 C 0.4783(4) 0.6370(7) 0.0225(4) 0.140(7) Uani 1 1 d GU
H66A H 0.4731 0.6349 -0.0192 0.168 Uiso 1 1 calc R
C67 C 0.3822(3) 0.9078(4) 0.1085(4) 0.046(2) Uani 1 1 d .
C68 C 0.4032(4) 0.9192(6) 0.1718(4) 0.065(3) Uani 1 1 d .
H68A H 0.4142 0.9656 0.1756 0.097 Uiso 1 1 calc R
H68B H 0.4274 0.8874 0.1801 0.097 Uiso 1 1 calc R
H68C H 0.3812 0.9120 0.2000 0.097 Uiso 1 1 calc R
C69 C 0.3451(4) 0.9586(5) 0.0965(5) 0.065(3) Uani 1 1 d .
H69A H 0.3571 1.0045 0.0984 0.097 Uiso 1 1 calc R
H69B H 0.3241 0.9534 0.1262 0.097 Uiso 1 1 calc R
H69C H 0.3304 0.9505 0.0572 0.097 Uiso 1 1 calc R
C71 C 0.4144(3) 0.9171(5) 0.0625(4) 0.047(2) Uani 1 1 d .
C72 C 0.4011(4) 0.9190(5) 0.0040(5) 0.066(3) Uani 1 1 d .
H72A H 0.3706 0.9167 -0.0071 0.080 Uiso 1 1 calc R
C73 C 0.4292(7) 0.9240(7) -0.0411(6) 0.108(5) Uani 1 1 d .
H73A H 0.4182 0.9270 -0.0813 0.130 Uiso 1 1 calc R
C75 C 0.4885(6) 0.9217(10) 0.0326(9) 0.124(6) Uani 1 1 d .
H75A H 0.5190 0.9223 0.0433 0.148 Uiso 1 1 calc R
C76 C 0.4586(4) 0.9181(6) 0.0759(6) 0.078(3) Uani 1 1 d .
H76A H 0.4696 0.9162 0.1162 0.094 Uiso 1 1 calc R
C74 C 0.4724(8) 0.9244(11) -0.0251(10) 0.142(8) Uani 1 1 d .
H74A H 0.4923 0.9266 -0.0548 0.171 Uiso 1 1 calc R
C80 C 0.2676(3) 0.9810(4) 0.2207(4) 0.049(2) Uani 1 1 d .
H80A H 0.2941 0.9874 0.2481 0.058 Uiso 1 1 calc R
H80B H 0.2731 1.0012 0.1823 0.058 Uiso 1 1 calc R
C81 C 0.2294(3) 1.0171(4) 0.2450(4) 0.043(2) Uani 1 1 d .
C82 C 0.2239(4) 1.0137(4) 0.3048(4) 0.051(2) Uani 1 1 d .
H82A H 0.2448 0.9903 0.3304 0.061 Uiso 1 1 calc R
C83 C 0.1887(4) 1.0433(5) 0.3275(5) 0.061(3) Uani 1 1 d .
H83A H 0.1859 1.0414 0.3687 0.073 Uiso 1 1 calc R
C84 C 0.1569(3) 1.0763(5) 0.2902(5) 0.062(3) Uani 1 1 d .
H84A H 0.1314 1.0945 0.3051 0.074 Uiso 1 1 calc R
C85 C 0.1635(4) 1.0817(5) 0.2313(5) 0.060(3) Uani 1 1 d .
H85A H 0.1431 1.1059 0.2055 0.072 Uiso 1 1 calc R
C86 C 0.1989(3) 1.0526(4) 0.2096(4) 0.051(2) Uani 1 1 d .
H86A H 0.2026 1.0569 0.1688 0.061 Uiso 1 1 calc R
C90 C 0.2066(3) 0.8822(4) 0.1297(4) 0.049(2) Uani 1 1 d .
H90A H 0.1889 0.8404 0.1246 0.059 Uiso 1 1 calc R
H90B H 0.1864 0.9192 0.1383 0.059 Uiso 1 1 calc R
C91 C 0.2243(3) 0.8974(5) 0.0727(3) 0.045(2) Uani 1 1 d .
C92 C 0.2434(3) 0.8465(5) 0.0393(4) 0.051(2) Uani 1 1 d .
H92A H 0.2430 0.8015 0.0538 0.061 Uiso 1 1 calc R
C93 C 0.2623(4) 0.8570(6) -0.0121(4) 0.071(3) Uani 1 1 d .
H93A H 0.2746 0.8206 -0.0323 0.085 Uiso 1 1 calc R
C94 C 0.2630(4) 0.9232(6) -0.0339(4) 0.064(3) Uani 1 1 d .
H94A H 0.2755 0.9322 -0.0698 0.077 Uiso 1 1 calc R
C95 C 0.2455(4) 0.9748(5) -0.0033(4) 0.065(3) Uani 1 1 d .
H95A H 0.2462 1.0196 -0.0181 0.077 Uiso 1 1 calc R
C96 C 0.2267(4) 0.9623(5) 0.0489(4) 0.056(3) Uani 1 1 d .
H96A H 0.2150 0.9992 0.0692 0.067 Uiso 1 1 calc R

loop_
_atom_site_aniso_label
_atom_site_aniso_U_11
_atom_site_aniso_U_22
_atom_site_aniso_U_33
_atom_site_aniso_U_23
_atom_site_aniso_U_13
_atom_site_aniso_U_12
Hf1 0.0464(2) 0.02713(17) 0.02781(17) -0.00025(13) 0.00526(13) 0.00064(15)
N1 0.047(4) 0.028(3) 0.037(4) -0.003(3) 0.001(3) -0.003(3)
O1 0.045(3) 0.028(3) 0.035(3) -0.001(2) 0.004(2) -0.006(2)
N2 0.048(4) 0.027(3) 0.039(4) -0.003(3) 0.009(3) -0.005(3)
O2 0.053(3) 0.032(3) 0.033(3) -0.005(2) 0.016(2) -0.004(2)
C1 0.049(5) 0.023(4) 0.033(4) 0.004(3) 0.012(3) 0.003(3)
C2 0.028(2) 0.032(2) 0.030(2) 0.0072(17) 0.0021(16) 0.0079(16)
C3 0.059(4) 0.041(3) 0.038(3) -0.008(3) -0.009(3) 0.026(3)
C4 0.057(5) 0.030(4) 0.037(5) 0.000(3) 0.019(4) 0.006(4)
C5 0.037(4) 0.036(4) 0.045(5) 0.001(4) 0.012(4) 0.000(3)
C6 0.045(5) 0.039(4) 0.040(5) -0.006(4) 0.007(4) -0.001(4)
C7 0.054(5) 0.034(4) 0.025(4) -0.004(3) 0.000(3) 0.000(4)
C11 0.040(5) 0.048(5) 0.034(4) 0.000(4) 0.003(3) 0.008(4)
F12 0.060(3) 0.038(3) 0.066(3) -0.008(2) -0.001(3) 0.004(2)
C12 0.063(6) 0.045(5) 0.034(5) -0.003(4) 0.000(4) -0.005(4)
F13 0.070(4) 0.080(4) 0.082(4) -0.014(3) 0.005(3) 0.027(3)
C13 0.049(6) 0.064(6) 0.062(6) -0.002(5) 0.007(5) 0.016(5)
F14 0.043(3) 0.127(6) 0.096(5) -0.016(4) 0.001(3) 0.001(4)
C14 0.043(5) 0.081(7) 0.049(6) -0.011(5) 0.000(4) 0.006(5)
F15 0.063(4) 0.086(4) 0.088(5) -0.025(4) 0.000(3) -0.031(3)
C15 0.054(6) 0.078(7) 0.049(6) -0.005(5) 0.008(4) -0.014(5)
F16 0.066(3) 0.047(3) 0.062(3) -0.016(3) 0.002(3) -0.003(3)
C16 0.048(5) 0.041(5) 0.049(5) -0.015(4) 0.000(4) -0.004(4)
C17 0.054(5) 0.041(5) 0.032(4) 0.003(4) 0.012(4) 0.002(4)
C18 0.065(6) 0.063(6) 0.036(5) -0.004(4) 0.018(4) 0.007(5)
C19 0.069(6) 0.066(6) 0.026(4) 0.001(4) 0.008(4) 0.017(5)
C21 0.058(6) 0.056(6) 0.030(4) 0.005(4) 0.006(4) -0.001(4)
C22 0.075(7) 0.044(5) 0.049(6) 0.001(4) 0.000(5) -0.006(5)
C23 0.086(8) 0.052(6) 0.058(6) 0.003(5) -0.003(6) 0.000(5)
C24 0.100(9) 0.052(6) 0.055(6) 0.008(5) 0.001(6) -0.015(6)
C25 0.111(10) 0.083(9) 0.070(8) 0.011(7) 0.036(7) -0.025(8)
C26 0.110(9) 0.066(7) 0.055(6) 0.002(5) 0.041(6) -0.020(6)
C27 0.047(5) 0.062(6) 0.039(5) -0.007(4) 0.000(4) 0.002(4)
C28 0.110(8) 0.083(7) 0.106(8) -0.033(6) -0.022(6) 0.010(6)
C29 0.079(9) 0.105(11) 0.119(12) 0.041(9) -0.030(8) 0.003(8)
C31 0.073(8) 0.084(9) 0.078(8) 0.003(7) 0.008(6) 0.015(7)
C32 0.066(8) 0.122(11) 0.076(8) -0.018(8) 0.028(6) -0.025(7)
C33 0.079(9) 0.181(15) 0.136(12) -0.037(11) 0.003(9) -0.025(10)
C34 0.089(12) 0.21(2) 0.151(18) -0.047(17) -0.009(12) 0.047(14)
C35 0.113(14) 0.126(15) 0.135(15) -0.001(11) 0.030(12) 0.032(12)
C36 0.133(14) 0.070(9) 0.155(16) 0.004(9) 0.055(12) 0.023(9)
C41 0.052(5) 0.030(4) 0.038(5) -0.001(3) 0.006(4) 0.002(4)
C42 0.053(5) 0.029(4) 0.036(4) 0.006(3) 0.005(4) 0.002(4)
C43 0.060(6) 0.029(4) 0.050(5) -0.001(4) 0.019(4) 0.002(4)
C44 0.065(6) 0.037(5) 0.055(6) -0.007(4) 0.019(5) 0.000(4)
C45 0.066(6) 0.043(5) 0.057(6) 0.009(4) 0.025(5) -0.002(4)
C46 0.061(6) 0.032(4) 0.040(5) 0.003(4) 0.014(4) 0.002(4)
C47 0.050(5) 0.029(4) 0.032(4) 0.000(3) 0.005(4) 0.000(4)
C51 0.047(5) 0.027(4) 0.031(4) 0.002(3) 0.013(3) 0.001(3)
F52 0.086(4) 0.058(3) 0.039(3) -0.003(2) -0.011(3) -0.015(3)
C52 0.060(6) 0.041(5) 0.038(5) -0.002(4) 0.002(4) -0.001(4)
F53 0.070(4) 0.066(4) 0.104(5) -0.001(4) -0.016(4) -0.025(3)
C55 0.056(5) 0.040(5) 0.046(5) 0.008(4) 0.018(4) -0.002(4)
F54 0.079(4) 0.057(4) 0.109(5) 0.024(3) 0.033(4) -0.022(3)
C54 0.061(6) 0.039(5) 0.060(6) 0.005(4) 0.020(5) -0.007(4)
F55 0.102(4) 0.049(3) 0.046(3) 0.015(2) 0.025(3) -0.003(3)
C53 0.052(5) 0.040(5) 0.067(6) -0.014(5) 0.002(5) -0.010(4)
F56 0.071(3) 0.040(3) 0.034(3) 0.004(2) -0.004(2) -0.003(2)
C56 0.055(5) 0.032(4) 0.039(5) -0.006(4) 0.006(4) 0.005(4)
C57 0.075(7) 0.052(6) 0.063(6) -0.013(5) 0.026(5) -0.012(5)
C58 0.071(7) 0.044(6) 0.083(8) -0.020(5) 0.024(6) -0.001(5)
C59 0.150(13) 0.094(10) 0.060(7) -0.019(7) 0.046(8) 0.022(9)
C61 0.093(9) 0.073(8) 0.086(9) -0.030(7) 0.028(7) -0.019(7)
C62 0.055(7) 0.082(8) 0.072(8) -0.016(6) 0.010(5) -0.005(6)
C63 0.094(11) 0.170(17) 0.118(13) -0.044(12) -0.018(10) -0.022(11)
C64 0.121(13) 0.192(16) 0.147(14) -0.018(12) 0.008(11) -0.010(12)
C65 0.073(11) 0.29(3) 0.19(2) -0.06(2) 0.044(13) 0.005(16)
C66 0.102(11) 0.197(16) 0.126(12) -0.020(11) 0.031(10) -0.007(11)
C67 0.058(6) 0.039(5) 0.042(5) 0.010(4) 0.013(4) 0.005(4)
C68 0.083(7) 0.065(7) 0.048(6) -0.004(5) 0.013(5) -0.023(6)
C69 0.079(7) 0.035(5) 0.085(8) 0.017(5) 0.034(6) 0.002(5)
C71 0.053(6) 0.046(5) 0.041(5) 0.004(4) 0.006(4) -0.003(4)
C72 0.090(8) 0.053(6) 0.058(7) 0.001(5) 0.017(6) -0.023(6)
C73 0.186(17) 0.085(10) 0.057(8) -0.008(7) 0.030(10) -0.036(11)
C75 0.096(11) 0.142(16) 0.141(16) -0.014(13) 0.058(11) -0.020(10)
C76 0.069(8) 0.084(8) 0.083(8) 0.011(7) 0.013(6) -0.003(6)
C74 0.161(18) 0.151(18) 0.127(16) -0.013(13) 0.079(15) -0.051(15)
C80 0.063(6) 0.033(4) 0.050(5) -0.010(4) 0.007(4) -0.002(4)
C81 0.061(6) 0.024(4) 0.044(5) -0.007(3) 0.011(4) -0.006(4)
C82 0.085(7) 0.032(4) 0.035(5) -0.006(4) 0.001(4) 0.001(4)
C83 0.095(8) 0.037(5) 0.053(6) -0.016(4) 0.022(6) -0.004(5)
C84 0.050(6) 0.055(6) 0.081(8) -0.022(5) 0.006(5) 0.005(5)
C85 0.074(7) 0.033(5) 0.072(7) -0.006(5) 0.002(5) 0.012(5)
C86 0.069(6) 0.031(4) 0.052(6) -0.003(4) 0.008(5) 0.001(4)
C90 0.073(6) 0.039(5) 0.034(5) 0.001(4) -0.005(4) 0.006(4)
C91 0.059(5) 0.047(5) 0.025(4) 0.005(4) -0.008(4) 0.003(4)
C92 0.073(6) 0.035(5) 0.043(5) -0.011(4) -0.008(4) 0.001(4)
C93 0.117(10) 0.060(7) 0.036(5) -0.005(5) 0.004(6) 0.008(6)
C94 0.085(8) 0.074(7) 0.032(5) 0.001(5) 0.000(5) -0.010(6)
C95 0.109(9) 0.047(5) 0.037(5) 0.007(4) -0.001(5) 0.003(6)
C96 0.092(7) 0.039(5) 0.037(5) 0.002(4) 0.007(5) 0.010(5)

loop_
_atom_type_symbol
_atom_type_description
_atom_type_scat_dispersion_real
_atom_type_scat_dispersion_imag
_atom_type_scat_source
C C 0.0033 0.0016 'International Tables Vol C Tables 4.2.6.8 and 6.1.1.4'
H H 0.0000 0.0000 'International Tables Vol C Tables 4.2.6.8 and 6.1.1.4'
N N 0.0061 0.0033 'International Tables Vol C Tables 4.2.6.8 and 6.1.1.4'
O O 0.0106 0.0060 'International Tables Vol C Tables 4.2.6.8 and 6.1.1.4'
F F 0.0171 0.0103 'International Tables Vol C Tables 4.2.6.8 and 6.1.1.4'
Hf Hf -0.5830 6.1852 'International Tables Vol C Tables 4.2.6.8 and 6.1.1.4'

loop_
_geom_angle_atom_site_label_1
_geom_angle_atom_site_label_2
_geom_angle_atom_site_label_3
_geom_angle
O2 Hf1 O1 157.8(2)
O2 Hf1 C90 99.7(3)
O1 Hf1 C90 95.1(3)
O2 Hf1 C80 92.6(3)
O1 Hf1 C80 102.7(3)
C90 Hf1 C80 94.6(3)
O2 Hf1 N1 90.1(2)
O1 Hf1 N1 75.2(2)
C90 Hf1 N1 170.2(3)
C80 Hf1 N1 86.0(3)
O2 Hf1 N2 76.2(2)
O1 Hf1 N2 87.1(2)
C90 Hf1 N2 90.6(3)
C80 Hf1 N2 168.4(3)
N1 Hf1 N2 90.6(2)
C7 N1 C11 114.2(7)
C7 N1 Hf1 127.0(6)
C11 N1 Hf1 118.7(5)
C1 O1 Hf1 147.2(5)
C47 N2 C51 112.8(6)
C47 N2 Hf1 125.8(5)
C51 N2 Hf1 121.0(5)
C41 O2 Hf1 145.9(5)
O1 C1 C6 120.4(7)
O1 C1 C2 118.2(7)
C6 C1 C2 121.3(7)
C3 C2 C7 118.9(7)
C3 C2 C1 118.0(7)
C7 C2 C1 121.3(7)
C2 C3 C4 121.8(8)
C2 C3 H3A 119.1
C4 C3 H3A 119.1
C5 C4 C3 118.5(7)
C5 C4 C17 116.9(7)
C3 C4 C17 124.5(8)
C4 C5 C6 124.8(8)
C4 C5 H5A 117.6
C6 C5 H5A 117.6
C1 C6 C5 115.0(7)
C1 C6 C27 125.5(8)
C5 C6 C27 119.5(8)
N1 C7 C2 129.0(8)
N1 C7 H7A 115.5
C2 C7 H7A 115.5
C12 C11 C16 116.2(8)
C12 C11 N1 121.5(8)
C16 C11 N1 122.2(7)
F12 C12 C13 118.6(9)
F12 C12 C11 118.5(8)
C13 C12 C11 122.9(9)
F13 C13 C12 120.6(10)
F13 C13 C14 120.6(9)
C12 C13 C14 118.8(9)
F14 C14 C15 119.4(10)
F14 C14 C13 119.1(9)
C15 C14 C13 121.4(9)
F15 C15 C16 119.4(9)
F15 C15 C14 121.2(9)
C16 C15 C14 119.4(9)
F16 C16 C15 119.6(8)
F16 C16 C11 119.1(8)
C15 C16 C11 121.2(8)
C18 C17 C21 112.8(8)
C18 C17 C4 109.4(7)
C21 C17 C4 108.9(7)
C18 C17 C19 106.1(7)
C21 C17 C19 106.9(7)
C4 C17 C19 112.7(7)
C17 C18 H18A 109.5
C17 C18 H18B 109.5
H18A C18 H18B 109.5
C17 C18 H18C 109.5
H18A C18 H18C 109.5
H18B C18 H18C 109.5
C17 C19 H19A 109.5
C17 C19 H19B 109.5
H19A C19 H19B 109.5
C17 C19 H19C 109.5
H19A C19 H19C 109.5
H19B C19 H19C 109.5
C26 C21 C22 115.0(9)
C26 C21 C17 124.3(9)
C22 C21 C17 120.6(8)
C23 C22 C21 122.2(10)
C23 C22 H22A 118.9
C21 C22 H22A 118.9
C24 C23 C22 120.4(11)
C24 C23 H23A 119.8
C22 C23 H23A 119.8
C23 C24 C25 119.8(11)
C23 C24 H24A 120.1
C25 C24 H24A 120.1
C24 C25 C26 119.2(12)
C24 C25 H25A 120.4
C26 C25 H25A 120.4
C25 C26 C21 123.1(11)
C25 C26 H26A 118.4
C21 C26 H26A 118.4
C28 C27 C6 109.7(9)
C28 C27 C31 119.6(10)
C6 C27 C31 112.3(8)
C28 C27 C29 103.1(11)
C6 C27 C29 110.6(8)
C31 C27 C29 100.6(9)
C27 C28 H28A 109.5
C27 C28 H28B 109.5
H28A C28 H28B 109.5
C27 C28 H28C 109.5
H28A C28 H28C 109.5
H28B C28 H28C 109.5
C27 C29 H29A 109.5
C27 C29 H29B 109.5
H29A C29 H29B 109.5
C27 C29 H29C 109.5
H29A C29 H29C 109.5
H29B C29 H29C 109.5
C32 C31 C36 114.4(13)
C32 C31 C27 124.6(12)
C36 C31 C27 121.0(12)
C33 C32 C31 128.1(16)
C33 C32 H32A 115.9
C31 C32 H32A 115.9
C32 C33 C34 113.1(17)
C32 C33 H33A 123.5
C34 C33 H33A 123.5
C35 C34 C33 122.0(18)
C35 C34 H34A 119.0
C33 C34 H34A 119.0
C36 C35 C34 118(2)
C36 C35 H35A 120.8
C34 C35 H35A 120.8
C35 C36 C31 124.0(18)
C35 C36 H36A 118.0
C31 C36 H36A 118.0
O2 C41 C46 121.7(7)
O2 C41 C42 117.7(7)
C46 C41 C42 120.6(8)
C41 C42 C43 120.5(8)
C41 C42 C47 123.9(8)
C43 C42 C47 115.5(7)
C44 C43 C42 120.6(8)
C44 C43 H43A 119.7
C42 C43 H43A 119.7
C43 C44 C45 117.0(8)
C43 C44 C57 123.5(8)
C45 C44 C57 119.4(8)
C46 C45 C44 125.6(9)
C46 C45 H45A 117.2
C44 C45 H45A 117.2
C41 C46 C45 115.6(8)
C41 C46 C67 123.2(7)
C45 C46 C67 121.2(8)
N2 C47 C42 128.0(7)
N2 C47 H47A 116.0
C42 C47 H47A 116.0
C52 C51 C56 117.1(8)
C52 C51 N2 122.9(7)
C56 C51 N2 120.0(7)
F52 C52 C51 119.7(8)
F52 C52 C53 119.0(8)
C51 C52 C53 121.3(8)
F55 C55 C54 119.8(8)
F55 C55 C56 119.5(8)
C54 C55 C56 120.7(8)
F54 C54 C55 120.8(9)
F54 C54 C53 119.9(9)
C55 C54 C53 119.3(8)
F53 C53 C54 120.7(9)
F53 C53 C52 118.6(9)
C54 C53 C52 120.7(8)
F56 C56 C55 118.7(8)
F56 C56 C51 120.3(8)
C55 C56 C51 120.9(8)
C61 C57 C58 105.1(9)
C61 C57 C44 108.7(8)
C58 C57 C44 112.5(8)
C61 C57 C59 114.7(9)
C58 C57 C59 108.6(9)
C44 C57 C59 107.2(9)
C57 C58 H58A 109.5
C57 C58 H58B 109.5
H58A C58 H58B 109.5
C57 C58 H58C 109.5
H58A C58 H58C 109.5
H58B C58 H58C 109.5
C57 C59 H59A 109.5
C57 C59 H59B 109.5
H59A C59 H59B 109.5
C57 C59 H59C 109.5
H59A C59 H59C 109.5
H59B C59 H59C 109.5
C62 C61 C66 122.0
C62 C61 C57 123.7(7)
C66 C61 C57 114.3(7)
C61 C62 C63 124.3
C61 C62 H62A 117.9
C63 C62 H62A 117.9
C62 C63 C64 122.3
C62 C63 H63A 118.9
C64 C63 H63A 118.9
C65 C64 C63 111.6
C65 C64 H64A 124.2
C63 C64 H64A 124.2
C64 C65 C66 123.5
C64 C65 H65A 118.2
C66 C65 H65A 118.2
C65 C66 C61 113.7
C65 C66 H66A 123.1
C61 C66 H66A 123.1
C71 C67 C69 108.7(7)
C71 C67 C68 112.4(8)
C69 C67 C68 108.3(8)
C71 C67 C46 108.9(7)
C69 C67 C46 112.4(8)
C68 C67 C46 106.2(7)
C67 C68 H68A 109.5
C67 C68 H68B 109.5
H68A C68 H68B 109.5
C67 C68 H68C 109.5
H68A C68 H68C 109.5
H68B C68 H68C 109.5
C67 C69 H69A 109.5
C67 C69 H69B 109.5
H69A C69 H69B 109.5
C67 C69 H69C 109.5
H69A C69 H69C 109.5
H69B C69 H69C 109.5
C72 C71 C76 115.3(10)
C72 C71 C67 121.3(9)
C76 C71 C67 123.1(9)
C71 C72 C73 124.5(13)
C71 C72 H72A 117.8
C73 C72 H72A 117.8
C74 C73 C72 117.4(15)
C74 C73 H73A 121.3
C72 C73 H73A 121.3
C74 C75 C76 118.3(17)
C74 C75 H75A 120.8
C76 C75 H75A 120.8
C71 C76 C75 122.8(14)
C71 C76 H76A 118.6
C75 C76 H76A 118.6
C73 C74 C75 121.7(17)
C73 C74 H74A 119.2
C75 C74 H74A 119.2
C81 C80 Hf1 111.4(6)
C81 C80 H80A 109.3
Hf1 C80 H80A 109.3
C81 C80 H80B 109.3
Hf1 C80 H80B 109.3
H80A C80 H80B 108.0
C86 C81 C82 117.6(9)
C86 C81 C80 122.5(8)
C82 C81 C80 119.9(8)
C83 C82 C81 121.2(9)
C83 C82 H82A 119.4
C81 C82 H82A 119.4
C82 C83 C84 120.2(10)
C82 C83 H83A 119.9
C84 C83 H83A 119.9
C85 C84 C83 118.1(10)
C85 C84 H84A 120.9
C83 C84 H84A 120.9
C86 C85 C84 120.7(10)
C86 C85 H85A 119.7
C84 C85 H85A 119.7
C85 C86 C81 122.1(9)
C85 C86 H86A 119.0
C81 C86 H86A 119.0
C91 C90 Hf1 117.8(7)
C91 C90 H90A 107.9
Hf1 C90 H90A 107.9
C91 C90 H90B 107.9
Hf1 C90 H90B 107.9
H90A C90 H90B 107.2
C96 C91 C92 113.9(8)
C96 C91 C90 124.2(8)
C92 C91 C90 121.7(8)
C93 C92 C91 125.3(9)
C93 C92 H92A 117.4
C91 C92 H92A 117.4
C92 C93 C94 117.8(10)
C92 C93 H93A 121.1
C94 C93 H93A 121.1
C95 C94 C93 119.8(10)
C95 C94 H94A 120.1
C93 C94 H94A 120.1
C94 C95 C96 120.8(9)
C94 C95 H95A 119.6
C96 C95 H95A 119.6
C95 C96 C91 122.4(9)
C95 C96 H96A 118.8
C91 C96 H96A 118.8

loop_
_geom_bond_atom_site_label_1
_geom_bond_atom_site_label_2
_geom_bond_distance
Hf1 O2 1.981(5)
Hf1 O1 1.997(5)
Hf1 C90 2.229(9)
Hf1 C80 2.274(8)
Hf1 N1 2.398(7)
Hf1 N2 2.402(6)
N1 C7 1.294(10)
N1 C11 1.414(11)
O1 C1 1.328(9)
N2 C47 1.285(10)
N2 C51 1.437(10)
O2 C41 1.356(10)
C1 C6 1.428(12)
C1 C2 1.465(11)
C2 C3 1.380(11)
C2 C7 1.389(11)
C3 C4 1.413(13)
C3 H3A 0.9500
C4 C5 1.372(12)
C4 C17 1.545(11)
C5 C6 1.428(12)
C5 H5A 0.9500
C6 C27 1.511(12)
C7 H7A 0.9500
C11 C12 1.401(12)
C11 C16 1.407(12)
F12 C12 1.343(10)
C12 C13 1.345(14)
F13 C13 1.332(11)
C13 C14 1.375(15)
F14 C14 1.334(11)
C14 C15 1.368(15)
F15 C15 1.338(12)
C15 C16 1.366(13)
F16 C16 1.333(10)
C17 C18 1.505(12)
C17 C21 1.529(13)
C17 C19 1.557(13)
C18 H18A 0.9800
C18 H18B 0.9800
C18 H18C 0.9800
C19 H19A 0.9800
C19 H19B 0.9800
C19 H19C 0.9800
C21 C26 1.390(14)
C21 C22 1.401(13)
C22 C23 1.381(14)
C22 H22A 0.9500
C23 C24 1.363(17)
C23 H23A 0.9500
C24 C25 1.372(17)
C24 H24A 0.9500
C25 C26 1.387(16)
C25 H25A 0.9500
C26 H26A 0.9500
C27 C28 1.488(16)
C27 C31 1.540(15)
C27 C29 1.580(17)
C28 H28A 0.9800
C28 H28B 0.9800
C28 H28C 0.9800
C29 H29A 0.9800
C29 H29B 0.9800
C29 H29C 0.9800
C31 C32 1.351(17)
C31 C36 1.41(2)
C32 C33 1.34(2)
C32 H32A 0.9500
C33 C34 1.47(3)
C33 H33A 0.9500
C34 C35 1.36(3)
C34 H34A 0.9500
C35 C36 1.33(2)
C35 H35A 0.9500
C36 H36A 0.9500
C41 C46 1.397(12)
C41 C42 1.411(11)
C42 C43 1.414(12)
C42 C47 1.433(11)
C43 C44 1.365(13)
C43 H43A 0.9500
C44 C45 1.403(13)
C44 C57 1.530(13)
C45 C46 1.401(12)
C45 H45A 0.9500
C46 C67 1.545(12)
C47 H47A 0.9500
C51 C52 1.366(12)
C51 C56 1.405(11)
F52 C52 1.336(10)
C52 C53 1.391(13)
F53 C53 1.328(11)
C55 F55 1.345(10)
C55 C54 1.350(14)
C55 C56 1.387(12)
F54 C54 1.334(10)
C54 C53 1.368(14)
F56 C56 1.306(10)
C57 C61 1.519(14)
C57 C58 1.522(14)
C57 C59 1.580(17)
C58 H58A 0.9800
C58 H58B 0.9800
C58 H58C 0.9800
C59 H59A 0.9800
C59 H59B 0.9800
C59 H59C 0.9800
C61 C62 1.2974
C61 C66 1.5114
C62 C63 1.3038
C62 H62A 0.9500
C63 C64 1.5662
C63 H63A 0.9500
C64 C65 1.4349
C64 H64A 0.9500
C65 C66 1.4604
C65 H65A 0.9500
C66 H66A 0.9500
C67 C71 1.513(12)
C67 C69 1.525(13)
C67 C68 1.544(13)
C68 H68A 0.9800
C68 H68B 0.9800
C68 H68C 0.9800
C69 H69A 0.9800
C69 H69B 0.9800
C69 H69C 0.9800
C71 C72 1.360(14)
C71 C76 1.364(15)
C72 C73 1.401(19)
C72 H72A 0.9500
C73 C74 1.35(3)
C73 H73A 0.9500
C75 C74 1.36(3)
C75 C76 1.406(19)
C75 H75A 0.9500
C76 H76A 0.9500
C74 H74A 0.9500
C80 C81 1.516(12)
C80 H80A 0.9900
C80 H80B 0.9900
C81 C86 1.375(13)
C81 C82 1.387(12)
C82 C83 1.370(14)
C82 H82A 0.9500
C83 C84 1.399(15)
C83 H83A 0.9500
C84 C85 1.378(15)
C84 H84A 0.9500
C85 C86 1.359(14)
C85 H85A 0.9500
C86 H86A 0.9500
C90 C91 1.481(12)
C90 H90A 0.9900
C90 H90B 0.9900
C91 C96 1.400(13)
C91 C92 1.419(13)
C92 C93 1.366(14)
C92 H92A 0.9500
C93 C94 1.402(15)
C93 H93A 0.9500
C94 C95 1.372(15)
C94 H94A 0.9500
C95 C96 1.387(14)
C95 H95A 0.9500
C96 H96A 0.9500
